data_2106000
loop_
_publ_author_name
'Wolf, Hilke'
'J\/orgensen, Mads R. V.'
'Chen, Yu-Sheng'
'Herbst-Irmer, Regine'
'Stalke, Dietmar'

_publ_section_title
;
 Charge density investigations on [2,2]-paracyclophane -- in data we trust
;
_journal_issue 1
_journal_name_full 'Acta Crystallographica Section B'
_journal_page_first
;
;
_journal_paper_doi 10.1107/S2052520614026080
_journal_volume 71
_journal_year 2015
_chemical_formula_moiety 'C16 H16'
_chemical_formula_sum 'C16 H16'
_chemical_formula_weight 208.29
_chemical_name_common Paracyclophane
_chemical_name_systematic
;
[2,2]-Paracyclophane
;
_space_group_crystal_system tetragonal
_space_group_IT_number 118
_space_group_name_Hall 'P -4 -2n'
_space_group_name_H-M_alt 'P -4 n 2'
_symmetry_space_group_name_Hall 'P -4 -2n'
_symmetry_space_group_name_H-M 'P -4 n 2'
_audit_conform_dict_location ftp://ftp.iucr.org/pub/cif_core.dic
_audit_conform_dict_name cif_core.dic
_audit_conform_dict_version 2.3
_audit_creation_date '02-Oct-10 T16:10:13-00:00'
_audit_creation_method 'XD routine XDCIF'
_cell_angle_alpha 90
_cell_angle_beta 90
_cell_angle_gamma 90
_cell_formula_units_Z 2
_cell_length_a 7.67610(10)
_cell_length_b 7.67610(10)
_cell_length_c 9.1966(2)
_cell_measurement_temperature 35
_cell_volume 541.887(15)
_computing_cell_refinement 'SAINT V8.30C'
_computing_data_collection ApexII
_computing_data_reduction 'SAINT V8.30C'
_computing_molecular_graphics 'Volkov et al, (2006)'
_computing_publication_material 'Volkov et al, (2006)'
_computing_structure_refinement 'Volkov et al, (2006)'
_computing_structure_solution 'SHELXS in SHELXTL Version 2008/4'
_diffrn_ambient_temperature 35(2)
_diffrn_measured_fraction_theta_full 0.997
_diffrn_measured_fraction_theta_max 0.994
_diffrn_measurement_device_type 'APEX II CCD'
_diffrn_measurement_method 'omega scans'
_diffrn_radiation_type MoK\a
_diffrn_radiation_wavelength 0.71073
_diffrn_reflns_av_R_equivalents 0.0171
_diffrn_reflns_av_unetI/netI 0.0080
_diffrn_reflns_Laue_measured_fraction_full 0.997
_diffrn_reflns_Laue_measured_fraction_max 0.994
_diffrn_reflns_limit_h_max 17
_diffrn_reflns_limit_h_min -18
_diffrn_reflns_limit_k_max 17
_diffrn_reflns_limit_k_min -18
_diffrn_reflns_limit_l_max 19
_diffrn_reflns_limit_l_min -21
_diffrn_reflns_number 34569
_diffrn_reflns_point_group_measured_fraction_full 0.998
_diffrn_reflns_point_group_measured_fraction_max 0.993
_diffrn_reflns_theta_full 25.242
_diffrn_reflns_theta_max 57.883
_diffrn_reflns_theta_min 3.457
_diffrn_source 'Mo TXS'
_exptl_absorpt_coefficient_mu 0.072
_exptl_absorpt_correction_T_max 0.9999
_exptl_absorpt_correction_T_min 0.9746
_exptl_absorpt_correction_type multi-scan
_exptl_absorpt_process_details SADABS-2014/2,Sheldrick
_exptl_crystal_colour colorless
_exptl_crystal_density_diffrn 1.278
_exptl_crystal_description block
_exptl_crystal_F_000 224
_exptl_crystal_size_max 0.225
_exptl_crystal_size_mid 0.202
_exptl_crystal_size_min 0.163
_refine_ls_extinction_method none
_refine_ls_goodness_of_fit_ref 2.783
_refine_ls_matrix_type full
_refine_ls_number_parameters 118
_refine_ls_number_reflns 3822
_refine_ls_number_restraints 0
_refine_ls_R_factor_all 0.012
_refine_ls_R_factor_gt 0.012
_refine_ls_shift/su_max 0
_refine_ls_structure_factor_coef Fsqd
_refine_ls_weighting_details
;    calc w2 = q/[s^2^(Fo^2^) + (0.01 P)^2^ + 0.01 P + 0.00 + 0.00 sin(th)]
     where P = (0.3333 Fo^2^ + 0.6667 Fc^2^)
           q = 1.0
;
_refine_ls_weighting_scheme calc
_refine_ls_wR_factor_ref 0.027
_reflns_Friedel_coverage 0.831
_reflns_Friedel_fraction_full 1.000
_reflns_Friedel_fraction_max 0.991
_reflns_number_gt 3763
_reflns_number_total 3834
_reflns_threshold_expression 'I > 2\s(I)'
_cod_data_source_file bm5068sup1.cif
_cod_data_source_block mo2
_cod_database_code 2106000
_publcif_datablock.id {bb7b2d61-855b-4c0f-bc63-80920ff28ba9}

loop_
_space_group_symop_id
_space_group_symop_operation_xyz
1 +X,+Y,+Z
2 -X,-Y,+Z
3 +Y,-X,-Z
4 -Y,+X,-Z
5 1/2+X,1/2-Y,1/2+Z
6 1/2-X,1/2+Y,1/2+Z
7 1/2+Y,1/2+X,1/2-Z
8 1/2-Y,1/2-X,1/2-Z

loop_
_atom_local_axes_atom_label
_atom_local_axes_atom0
_atom_local_axes_ax1
_atom_local_axes_atom1
_atom_local_axes_atom2
_atom_local_axes_ax2
C(1) C(3) Z C(1) C(2) Y
C(2) C(4) X C(2) C(1) Y
C(3) C(1) Z C(3) DUM2 Y
C(4) C(2) -X C(4) DUM1 Y
H(2) C(2) Z H(2) C(1) X
H(4) C(4) Z H(4) C(2) Y
H(31) C(3) Z H(31) C(1) X
H(32) C(3) Z H(32) C(1) X

loop_
_atom_rho_multipole_atom_label
_atom_rho_multipole_coeff_Pv
_atom_rho_multipole_coeff_P00
_atom_rho_multipole_coeff_P11
_atom_rho_multipole_coeff_P1-1
_atom_rho_multipole_coeff_P10
_atom_rho_multipole_coeff_P20
_atom_rho_multipole_coeff_P21
_atom_rho_multipole_coeff_P2-1
_atom_rho_multipole_coeff_P22
_atom_rho_multipole_coeff_P2-2
_atom_rho_multipole_coeff_P30
_atom_rho_multipole_coeff_P31
_atom_rho_multipole_coeff_P3-1
_atom_rho_multipole_coeff_P32
_atom_rho_multipole_coeff_P3-2
_atom_rho_multipole_coeff_P33
_atom_rho_multipole_coeff_P3-3
_atom_rho_multipole_coeff_P40
_atom_rho_multipole_coeff_P41
_atom_rho_multipole_coeff_P4-1
_atom_rho_multipole_coeff_P42
_atom_rho_multipole_coeff_P4-2
_atom_rho_multipole_coeff_P43
_atom_rho_multipole_coeff_P4-3
_atom_rho_multipole_coeff_P44
_atom_rho_multipole_coeff_P4-4
_atom_rho_multipole_kappa
_atom_rho_multipole_kappa_prime0
_atom_rho_multipole_kappa_prime1
_atom_rho_multipole_kappa_prime2
_atom_rho_multipole_kappa_prime3
_atom_rho_multipole_kappa_prime4
_atom_rho_multipole_radial_slater_n0
_atom_rho_multipole_radial_slater_zeta0
_atom_rho_multipole_radial_slater_n1
_atom_rho_multipole_radial_slater_zeta1
_atom_rho_multipole_radial_slater_n2
_atom_rho_multipole_radial_slater_zeta2
_atom_rho_multipole_radial_slater_n3
_atom_rho_multipole_radial_slater_zeta3
_atom_rho_multipole_radial_slater_n4
_atom_rho_multipole_radial_slater_zeta4
C(1) 3.81(3) 0 0.024(5) 0.009(9) -0.045(6) 0.069(5) -0.035(5) -0.015(8) -0.141(5) -0.024(8) 0.228(7) 0.002(5) -0.008(10) 0.129(6) -0.014(10) -0.048(5) 0.016(8) 0.016(8) 0.028(7) 0.002(12) -0.009(7) 0.004(10) 0.057(7) 0.032(11) 0.007(7) 0.014(9) 1.024(3) 0.998974 0.998974 0.998974 0.998974 0.998974 2 3.1762 2 3.1762 2 3.1762 3 3.1762 4 3.1762
C(2) 4.129(13) 0 0.003(4) 0.002(4) -0.003(4) -0.192(3) 0.004(3) 0.024(3) 0.009(4) -0.030(4) 0.007(4) 0.017(3) 0.019(4) 0.030(3) -0.038(4) 0.278(4) 0.012(3) 0.029(5) 0.000(4) -0.002(5) 0.010(5) -0.020(4) -0.007(4) -0.010(5) -0.013(4) -0.004(5) 1.0100(18) 0.959423 0.959423 0.959423 0.959423 0.959423 2 3.1762 2 3.1762 2 3.1762 3 3.1762 4 3.1762
C(3) 4.43(3) 0 0.022(11) -0.086(7) -0.025(6) -0.002(6) 0.013(10) 0.046(6) 0.014(6) 0.010(9) 0.304(7) -0.002(12) 0.009(6) 0.001(7) 0.048(13) 0.045(12) -0.191(8) 0.051(9) -0.006(14) -0.050(8) 0.018(9) -0.004(14) -0.001(13) 0.112(9) -0.026(8) 0.051(11) 0.966(3) 0.928837 0.928837 0.928837 0.928837 0.928837 2 3.1762 2 3.1762 2 3.1762 3 3.1762 4 3.1762
C(4) 4.1286 0 0.0032 0.0022 -0.0033 -0.1915 0.0044 0.0243 0.0091 -0.0301 0.0067 0.0173 0.0194 0.0304 -0.0382 0.2782 0.0116 0.0286 -0.0004 -0.002 0.0103 -0.0199 -0.007 -0.0102 -0.0131 -0.0042 1.0100(18) 0.959423 0.959423 0.959423 0.959423 0.959423 2 3.1762 2 3.1762 2 3.1762 3 3.1762 4 3.1762
H(2) 0.895(7) 0 0 0 0.102(4) 0 0 0 0 0 0 0 0 0 0 0 0 0 0 0 0 0 0 0 0 0 1.1 1.18 1.18 1.18 1.18 1.18 0 2 1 2 2 2 3 2 4 2
H(4) 0.895 0 0 0 0.1019 0 0 0 0 0 0 0 0 0 0 0 0 0 0 0 0 0 0 0 0 0 1.1 1.18 1.18 1.18 1.18 1.18 0 2 1 2 2 2 3 2 4 2
H(31) 0.853(9) 0 0 0 0.093(5) 0 0 0 0 0 0 0 0 0 0 0 0 0 0 0 0 0 0 0 0 0 1.1 1.18 1.18 1.18 1.18 1.18 0 2 1 2 2 2 3 2 4 2
H(32) 0.8528 0 0 0 0.0928 0 0 0 0 0 0 0 0 0 0 0 0 0 0 0 0 0 0 0 0 0 1.1 1.18 1.18 1.18 1.18 1.18 0 2 1 2 2 2 3 2 4 2

loop_
_atom_site_aniso_label
_atom_site_aniso_U_11
_atom_site_aniso_U_22
_atom_site_aniso_U_33
_atom_site_aniso_U_23
_atom_site_aniso_U_13
_atom_site_aniso_U_12
C(1) 0.00781(3) 0.00781(3) 0.00852(3) -0.00024(2) -0.00012(2) -0.00069(2)
C(2) 0.00743(3) 0.00872(3) 0.01042(3) 0.00044(2) -0.00084(2) 0.00106(2)
C(3) 0.01232(4) 0.01174(4) 0.00823(3) -0.00093(3) 0.00007(3) -0.00343(3)
C(4) 0.00732(3) 0.00875(3) 0.01054(3) -0.00068(2) 0.00071(2) 0.00112(2)

loop_
_atom_site_label
_atom_site_fract_x
_atom_site_fract_y
_atom_site_fract_z
_atom_site_U_iso_or_equiv
_atom_site_occupancy
_atom_site_symmetry_multiplicity
C(1) 0.123525(14) 0.633022(14) 0.903242(11) 0.008 1 8
C(2) 0.250907(14) 0.535369(15) 0.830826(12) 0.009 1 8
C(3) 0.062172(16) 0.583105(16) 1.053466(12) 0.011 1 8
C(4) 0.254854(14) 0.530090(14) 0.679214(12) 0.009 1 8
H(2) 0.328875 0.444553 0.891721 0.01056(2) 1 8
H(4) 0.339671 0.441257 0.622827 0.01054(2) 1 8
H(31) -0.015176 0.688054 1.099047 0.01315(3) 1 8
H(32) 0.16878 0.552875 1.126708 0.01315(3) 1 8

loop_
_atom_type_symbol
_atom_type_description
_atom_type_scat_dispersion_real
_atom_type_scat_dispersion_imag
_atom_type_scat_source
C C -0.0020 0.0005 'International Tables Vol C Tables 4.2.6.8 and 6.1.1.4'
H H 0.0000 0.0000 'International Tables Vol C Tables 4.2.6.8 and 6.1.1.4'

loop_
_geom_angle_atom_site_label_1
_geom_angle_atom_site_label_2
_geom_angle_atom_site_label_3
_geom_angle
_geom_angle_site_symmetry_1
_geom_angle_site_symmetry_2
_geom_angle_site_symmetry_3
_geom_angle_publ_flag
C(2) C(1) C(3) 121.153(11) 1_555 1_555 1_555 yes
C(2) C(1) C(4) 117.204(9) 1_555 1_555 7_456 yes
C(3) C(1) C(4) 120.338(11) 1_555 1_555 7_456 yes
C(1) C(2) C(4) 120.392(10) 1_555 1_555 1_555 yes
C(1) C(2) H(2) 119.182(10) 1_555 1_555 1_555 yes
C(4) C(2) H(2) 119.290(11) 1_555 1_555 1_555 yes
C(1) C(3) H(31) 109.631(10) 1_555 1_555 1_555 yes
C(1) C(3) H(32) 112.785(10) 1_555 1_555 1_555 yes
H(31) C(3) H(32) 109.370(10) 1_555 1_555 1_555 yes
C(1) C(4) C(2) 120.756(10) 7_456 1_555 1_555 yes
C(1) C(4) H(4) 117.861(10) 7_456 1_555 1_555 yes
C(2) C(4) H(4) 120.875(11) 1_555 1_555 1_555 yes

loop_
_geom_bond_atom_site_label_1
_geom_bond_atom_site_label_2
_geom_bond_distance
_geom_bond_site_symmetry_1
_geom_bond_site_symmetry_2
_geom_bond_publ_flag
C(1) C(2) 1.40054(17) 1_555 1_555 yes
C(1) C(3) 1.50907(15) 1_555 1_555 yes
C(1) C(4) 1.40144(16) 1_555 7_456 yes
C(2) C(4) 1.39523(14) 1_555 1_555 yes
C(2) H(2) 1.07601(11) 1_555 1_555 yes
C(3) H(31) 1.08500(13) 1_555 1_555 yes
C(3) H(32) 1.08500(12) 1_555 1_555 yes
C(4) H(4) 1.07600(11) 1_555 1_555 yes
